data_4332031
loop_
_publ_author_name
'Harrop, Todd C.'
'Olmstead, Marilyn M.'
'Mascharak, Pradip K.'

_publ_section_title
;
 Synthetic Analogues of the Active Site of the A-Cluster of Acetyl
 Coenzyme A Synthase/CO Dehydrogenase:&#x00A0; Syntheses, Structures, and
 Reactions with CO
;
_journal_issue 8
_journal_name_full 'Inorganic Chemistry'
_journal_page_first 3424
_journal_page_last 3436
_journal_paper_doi 10.1021/ic0520465
_journal_volume 45
_journal_year 2006
_chemical_formula_moiety 'C46 H38 N6 Ni3 O6 S4, 2(C8 H20 N)'
_chemical_formula_sum 'C62 H78 N8 Ni3 O6 S4'
_chemical_formula_weight 1335.69
_chemical_name_common (Et4N)2[Ni(DMF)2{Ni(PhPepS)}2]
_chemical_name_systematic
; 
 ? 
;
_space_group_IT_number 14
_symmetry_cell_setting monoclinic
_symmetry_space_group_name_Hall '-P 2ybc'
_symmetry_space_group_name_H-M 'P 1 21/c 1'
_atom_sites_solution_hydrogens geom
_atom_sites_solution_primary direct
_atom_sites_solution_secondary difmap
_audit_creation_method SHELXL-97
_cell_angle_alpha 90.00
_cell_angle_beta 97.638(3)
_cell_angle_gamma 90.00
_cell_formula_units_Z 2
_cell_length_a 12.2141(15)
_cell_length_b 15.5332(17)
_cell_length_c 16.2978(19)
_cell_measurement_reflns_used 876
_cell_measurement_temperature 90(2)
_cell_measurement_theta_max 20.0
_cell_measurement_theta_min 2.5
_cell_volume 3064.7(6)
_computing_cell_refinement SMART
_computing_data_collection 'SMART 5.054 (Bruker, 2002)'
_computing_data_reduction 'SAINT 6.45A (Bruker, 2003)'
_computing_molecular_graphics 'SHELXTL 5.1, XP (Sheldrick, 1994)'
_computing_publication_material SHELXL-97
_computing_structure_refinement 'SHELXL-97 (Sheldrick, 1997)'
_computing_structure_solution 'SHELXS-97 (Sheldrick, 1990)'
_diffrn_ambient_temperature 90(2)
_diffrn_detector_area_resol_mean 8.3
_diffrn_measured_fraction_theta_full 1.000
_diffrn_measured_fraction_theta_max 1.000
_diffrn_measurement_device_type 'Bruker SMART 1000'
_diffrn_measurement_method \w
_diffrn_radiation_monochromator graphite
_diffrn_radiation_source 'fine-focus sealed tube'
_diffrn_radiation_type MoK\a
_diffrn_radiation_wavelength 0.71073
_diffrn_reflns_av_R_equivalents 0.0770
_diffrn_reflns_av_sigmaI/netI 0.0628
_diffrn_reflns_limit_h_max 14
_diffrn_reflns_limit_h_min -14
_diffrn_reflns_limit_k_max 18
_diffrn_reflns_limit_k_min -18
_diffrn_reflns_limit_l_max 19
_diffrn_reflns_limit_l_min -19
_diffrn_reflns_number 28697
_diffrn_reflns_theta_full 25.34
_diffrn_reflns_theta_max 25.34
_diffrn_reflns_theta_min 1.68
_diffrn_standards_number 0
_exptl_absorpt_coefficient_mu 1.106
_exptl_absorpt_correction_T_max 0.937
_exptl_absorpt_correction_T_min 0.793
_exptl_absorpt_correction_type multi-scan
_exptl_absorpt_process_details 'SADABS 2.10 (Sheldrick, 2003)'
_exptl_crystal_colour red
_exptl_crystal_density_diffrn 1.447
_exptl_crystal_density_method 'not measured'
_exptl_crystal_description block
_exptl_crystal_F_000 1404
_exptl_crystal_size_max 0.22
_exptl_crystal_size_mid 0.17
_exptl_crystal_size_min 0.06
_refine_diff_density_max 0.695
_refine_diff_density_min -0.559
_refine_diff_density_rms 0.101
_refine_ls_extinction_method none
_refine_ls_goodness_of_fit_ref 1.089
_refine_ls_hydrogen_treatment constr
_refine_ls_matrix_type full
_refine_ls_number_parameters 366
_refine_ls_number_reflns 5605
_refine_ls_number_restraints 8
_refine_ls_restrained_S_all 1.090
_refine_ls_R_factor_all 0.1128
_refine_ls_R_factor_gt 0.0644
_refine_ls_shift/su_max 0.041
_refine_ls_shift/su_mean 0.001
_refine_ls_structure_factor_coef Fsqd
_refine_ls_weighting_details 'calc w=1/[\s^2^(Fo^2^)+(0.0171P)^2^+17.8364P] where P=(Fo^2^+2Fc^2^)/3'
_refine_ls_weighting_scheme calc
_refine_ls_wR_factor_gt 0.1303
_refine_ls_wR_factor_ref 0.1582
_reflns_number_gt 3681
_reflns_number_total 5605
_reflns_threshold_expression >2sigma(I)
_cod_data_source_file ic0520465sup6.cif
_cod_data_source_block mn1701
_cod_original_sg_symbol_H-M 'P 21/c'
_cod_database_code 4332031

loop_
_symmetry_equiv_pos_as_xyz
'x, y, z'
'-x, y+1/2, -z+1/2'
'-x, -y, -z'
'x, -y-1/2, z-1/2'

loop_
_atom_site_label
_atom_site_type_symbol
_atom_site_fract_x
_atom_site_fract_y
_atom_site_fract_z
_atom_site_U_iso_or_equiv
_atom_site_adp_type
_atom_site_occupancy
_atom_site_symmetry_multiplicity
_atom_site_calc_flag
_atom_site_refinement_flags
_atom_site_disorder_assembly
_atom_site_disorder_group
Ni1 Ni 0.21432(6) 0.14066(5) 0.03816(5) 0.0336(2) Uani 1 1 d . . .
Ni2 Ni 0.0000 0.0000 0.0000 0.0436(4) Uani 1 2 d S . .
S1 S 0.19433(12) 0.00278(10) 0.05928(10) 0.0380(4) Uani 1 1 d . . .
S2 S 0.06746(12) 0.13599(11) -0.05123(10) 0.0390(4) Uani 1 1 d . . .
O1 O 0.4796(5) 0.1111(4) 0.2199(3) 0.081(2) Uani 1 1 d . . .
O2 O 0.1965(4) 0.4030(3) 0.0196(4) 0.0626(15) Uani 1 1 d . . .
N1 N 0.3511(4) 0.1452(3) 0.1085(3) 0.0359(12) Uani 1 1 d . . .
N2 N 0.2386(4) 0.2593(3) 0.0203(3) 0.0353(12) Uani 1 1 d . . .
C1 C 0.2174(5) 0.0000(4) 0.1689(4) 0.0452(17) Uani 1 1 d . . .
C2 C 0.1491(6) -0.0512(5) 0.2111(5) 0.054(2) Uani 1 1 d . . .
H2 H 0.0912 -0.0833 0.1806 0.064 Uiso 1 1 calc R . .
C3 C 0.1646(8) -0.0557(6) 0.2967(5) 0.078(3) Uani 1 1 d . . .
H3 H 0.1160 -0.0893 0.3246 0.094 Uiso 1 1 calc R . .
C4 C 0.2503(9) -0.0116(7) 0.3414(5) 0.099(4) Uani 1 1 d . . .
H4 H 0.2618 -0.0148 0.4001 0.119 Uiso 1 1 calc R . .
C5 C 0.3192(8) 0.0372(7) 0.2998(5) 0.091(4) Uani 1 1 d . . .
H5 H 0.3792 0.0664 0.3309 0.109 Uiso 1 1 calc R . .
C6 C 0.3042(6) 0.0454(5) 0.2140(4) 0.059(2) Uani 1 1 d . . .
C7 C 0.3863(6) 0.1030(5) 0.1785(4) 0.054(2) Uani 1 1 d . . .
C8 C 0.4162(5) 0.2116(4) 0.0797(4) 0.0327(14) Uani 1 1 d . . .
C9 C 0.5313(5) 0.2190(4) 0.0941(4) 0.0402(15) Uani 1 1 d . . .
H9 H 0.5739 0.1766 0.1260 0.048 Uiso 1 1 calc R . .
C10 C 0.5832(5) 0.2885(5) 0.0617(4) 0.0478(18) Uani 1 1 d . . .
H10 H 0.6614 0.2933 0.0711 0.057 Uiso 1 1 calc R . .
C11 C 0.5211(5) 0.3507(5) 0.0157(4) 0.0453(17) Uani 1 1 d . . .
H11 H 0.5570 0.3978 -0.0066 0.054 Uiso 1 1 calc R . .
C12 C 0.4075(5) 0.3447(4) 0.0020(4) 0.0398(15) Uani 1 1 d . . .
H12 H 0.3655 0.3882 -0.0287 0.048 Uiso 1 1 calc R . .
C13 C 0.3544(5) 0.2752(4) 0.0332(4) 0.0333(14) Uani 1 1 d . . .
C14 C 0.1666(5) 0.3261(4) 0.0121(4) 0.0397(16) Uani 1 1 d . . .
C15 C 0.0444(5) 0.3092(4) -0.0061(4) 0.0376(15) Uani 1 1 d . . .
C16 C -0.0230(5) 0.3802(4) 0.0030(4) 0.0440(17) Uani 1 1 d . . .
H16 H 0.0102 0.4322 0.0245 0.053 Uiso 1 1 calc R . .
C17 C -0.1364(5) 0.3776(4) -0.0180(4) 0.0446(17) Uani 1 1 d . . .
H17 H -0.1801 0.4270 -0.0110 0.054 Uiso 1 1 calc R . .
C18 C -0.1853(5) 0.3020(4) -0.0495(4) 0.0416(16) Uani 1 1 d . . .
H18 H -0.2629 0.2997 -0.0660 0.050 Uiso 1 1 calc R . .
C19 C -0.1213(5) 0.2306(4) -0.0569(3) 0.0337(14) Uani 1 1 d . . .
H19 H -0.1562 0.1788 -0.0776 0.040 Uiso 1 1 calc R . .
C20 C -0.0068(5) 0.2311(4) -0.0351(4) 0.0345(14) Uani 1 1 d . . .
O3 O -0.0533(5) 0.0518(4) 0.1043(4) 0.097(3) Uani 1 1 d . . .
N3 N -0.0825(5) 0.1471(4) 0.2020(3) 0.0512(16) Uani 1 1 d . . .
C21 C -0.0304(12) 0.1125(8) 0.1392(7) 0.030(3) Uiso 0.485(10) 1 d P A 1
H21 H 0.0310 0.1435 0.1242 0.036 Uiso 0.485(10) 1 calc PR A 1
C22 C -0.1936(13) 0.1622(11) 0.1949(10) 0.059(5) Uiso 0.485(10) 1 d P A 1
H22A H -0.2121 0.1864 0.2469 0.088 Uiso 0.485(10) 1 calc PR A 1
H22B H -0.2337 0.1080 0.1830 0.088 Uiso 0.485(10) 1 calc PR A 1
H22C H -0.2147 0.2031 0.1497 0.088 Uiso 0.485(10) 1 calc PR A 1
C23 C -0.0101(15) 0.1926(12) 0.2651(11) 0.076(6) Uiso 0.485(10) 1 d P A 1
H23A H -0.0533 0.2152 0.3069 0.113 Uiso 0.485(10) 1 calc PR A 1
H23B H 0.0256 0.2404 0.2397 0.113 Uiso 0.485(10) 1 calc PR A 1
H23C H 0.0464 0.1530 0.2915 0.113 Uiso 0.485(10) 1 calc PR A 1
C21B C -0.0896(12) 0.1077(8) 0.1290(8) 0.035(3) Uiso 0.515(10) 1 d P A 2
H21B H -0.1394 0.1363 0.0881 0.043 Uiso 0.515(10) 1 calc PR A 2
C22B C -0.1310(15) 0.2276(12) 0.2180(11) 0.079(6) Uiso 0.515(10) 1 d P A 2
H22D H -0.1124 0.2421 0.2767 0.118 Uiso 0.515(10) 1 calc PR A 2
H22E H -0.2114 0.2237 0.2041 0.118 Uiso 0.515(10) 1 calc PR A 2
H22F H -0.1025 0.2723 0.1841 0.118 Uiso 0.515(10) 1 calc PR A 2
C23B C -0.0439(10) 0.0946(8) 0.2825(7) 0.037(3) Uiso 0.515(10) 1 d P A 2
H23D H -0.0425 0.1323 0.3308 0.056 Uiso 0.515(10) 1 calc PR A 2
H23E H 0.0303 0.0715 0.2801 0.056 Uiso 0.515(10) 1 calc PR A 2
H23F H -0.0954 0.0470 0.2872 0.056 Uiso 0.515(10) 1 calc PR A 2
N4 N 0.6416(7) 0.8635(6) 0.2205(5) 0.035(2) Uiso 0.550(7) 1 d PD B 1
C24 C 0.6899(9) 0.7741(7) 0.2461(7) 0.041(3) Uiso 0.550(7) 1 d PD B 1
H24A H 0.7113 0.7749 0.3069 0.049 Uiso 0.550(7) 1 calc PR B 1
H24B H 0.6294 0.7316 0.2345 0.049 Uiso 0.550(7) 1 calc PR B 1
C25 C 0.7866(9) 0.7409(8) 0.2081(8) 0.046(3) Uiso 0.550(7) 1 d PD B 1
H25A H 0.8077 0.6841 0.2311 0.069 Uiso 0.550(7) 1 calc PR B 1
H25B H 0.8489 0.7807 0.2202 0.069 Uiso 0.550(7) 1 calc PR B 1
H25C H 0.7666 0.7361 0.1480 0.069 Uiso 0.550(7) 1 calc PR B 1
C26 C 0.5259(8) 0.8686(8) 0.2463(7) 0.032(3) Uiso 0.550(7) 1 d PD B 1
H26A H 0.5312 0.8531 0.3056 0.038 Uiso 0.550(7) 1 calc PR B 1
H26B H 0.5006 0.9291 0.2408 0.038 Uiso 0.550(7) 1 calc PR B 1
C27 C 0.4378(13) 0.8118(11) 0.1981(10) 0.032(4) Uiso 0.550(7) 1 d PD B 1
H27A H 0.3669 0.8212 0.2185 0.047 Uiso 0.550(7) 1 calc PR B 1
H27B H 0.4592 0.7512 0.2056 0.047 Uiso 0.550(7) 1 calc PR B 1
H27C H 0.4309 0.8265 0.1391 0.047 Uiso 0.550(7) 1 calc PR B 1
C28 C 0.6418(15) 0.8678(11) 0.1299(9) 0.053(5) Uiso 0.550(7) 1 d PD B 1
H28A H 0.6013 0.8174 0.1039 0.063 Uiso 0.550(7) 1 calc PR B 1
H28B H 0.7190 0.8642 0.1178 0.063 Uiso 0.550(7) 1 calc PR B 1
C29 C 0.5876(12) 0.9525(9) 0.0895(9) 0.046(4) Uiso 0.550(7) 1 d PD B 1
H29A H 0.5897 0.9512 0.0297 0.069 Uiso 0.550(7) 1 calc PR B 1
H29B H 0.6287 1.0027 0.1135 0.069 Uiso 0.550(7) 1 calc PR B 1
H29C H 0.5107 0.9562 0.1004 0.069 Uiso 0.550(7) 1 calc PR B 1
C30 C 0.7041(9) 0.9353(8) 0.2714(8) 0.046(3) Uiso 0.550(7) 1 d PD B 1
H30A H 0.6932 0.9273 0.3300 0.056 Uiso 0.550(7) 1 calc PR B 1
H30B H 0.6696 0.9909 0.2529 0.056 Uiso 0.550(7) 1 calc PR B 1
C31 C 0.8286(10) 0.9424(10) 0.2675(9) 0.068(4) Uiso 0.550(7) 1 d PD B 1
H31A H 0.8589 0.9911 0.3014 0.102 Uiso 0.550(7) 1 calc PR B 1
H31B H 0.8414 0.9513 0.2100 0.102 Uiso 0.550(7) 1 calc PR B 1
H31C H 0.8652 0.8892 0.2887 0.102 Uiso 0.550(7) 1 calc PR B 1
N4B N 0.6129(8) 0.9054(7) 0.2172(6) 0.026(3) Uiso 0.450(7) 1 d P B 2
C24B C 0.6562(13) 0.9924(10) 0.2461(10) 0.049(4) Uiso 0.450(7) 1 d P B 2
H24C H 0.6149 1.0368 0.2110 0.059 Uiso 0.450(7) 1 calc PR B 2
H24D H 0.7345 0.9963 0.2368 0.059 Uiso 0.450(7) 1 calc PR B 2
C25B C 0.6491(13) 1.0143(10) 0.3368(9) 0.048(4) Uiso 0.450(7) 1 d P B 2
H25D H 0.6796 1.0719 0.3492 0.072 Uiso 0.450(7) 1 calc PR B 2
H25E H 0.6914 0.9719 0.3726 0.072 Uiso 0.450(7) 1 calc PR B 2
H25F H 0.5716 1.0130 0.3466 0.072 Uiso 0.450(7) 1 calc PR B 2
C26B C 0.627(2) 0.8922(15) 0.1292(13) 0.057(6) Uiso 0.450(7) 1 d P B 2
H26C H 0.6139 0.8309 0.1147 0.068 Uiso 0.450(7) 1 calc PR B 2
H26D H 0.7043 0.9060 0.1215 0.068 Uiso 0.450(7) 1 calc PR B 2
C27B C 0.5489(17) 0.9478(13) 0.0710(12) 0.056(5) Uiso 0.450(7) 1 d P B 2
H27D H 0.5613 0.9372 0.0137 0.083 Uiso 0.450(7) 1 calc PR B 2
H27E H 0.5626 1.0087 0.0845 0.083 Uiso 0.450(7) 1 calc PR B 2
H27F H 0.4724 0.9334 0.0774 0.083 Uiso 0.450(7) 1 calc PR B 2
C28B C 0.4935(14) 0.8957(11) 0.2302(10) 0.043(4) Uiso 0.450(7) 1 d P B 2
H28C H 0.4548 0.9502 0.2134 0.052 Uiso 0.450(7) 1 calc PR B 2
H28D H 0.4907 0.8881 0.2902 0.052 Uiso 0.450(7) 1 calc PR B 2
C29B C 0.430(3) 0.822(2) 0.185(2) 0.111(15) Uiso 0.450(7) 1 d P B 2
H29D H 0.3530 0.8237 0.1961 0.166 Uiso 0.450(7) 1 calc PR B 2
H29E H 0.4636 0.7675 0.2033 0.166 Uiso 0.450(7) 1 calc PR B 2
H29F H 0.4313 0.8289 0.1249 0.166 Uiso 0.450(7) 1 calc PR B 2
C30B C 0.6805(12) 0.8324(10) 0.2707(10) 0.046(4) Uiso 0.450(7) 1 d P B 2
H30C H 0.6621 0.8354 0.3280 0.055 Uiso 0.450(7) 1 calc PR B 2
H30D H 0.6555 0.7756 0.2478 0.055 Uiso 0.450(7) 1 calc PR B 2
C31B C 0.8018(13) 0.8373(11) 0.2739(11) 0.058(5) Uiso 0.450(7) 1 d P B 2
H31D H 0.8362 0.7901 0.3080 0.087 Uiso 0.450(7) 1 calc PR B 2
H31E H 0.8282 0.8925 0.2980 0.087 Uiso 0.450(7) 1 calc PR B 2
H31F H 0.8216 0.8325 0.2177 0.087 Uiso 0.450(7) 1 calc PR B 2

loop_
_atom_site_aniso_label
_atom_site_aniso_U_11
_atom_site_aniso_U_22
_atom_site_aniso_U_33
_atom_site_aniso_U_23
_atom_site_aniso_U_13
_atom_site_aniso_U_12
Ni1 0.0275(4) 0.0338(4) 0.0406(5) -0.0212(4) 0.0092(3) -0.0031(3)
Ni2 0.0311(6) 0.0455(7) 0.0565(8) -0.0397(6) 0.0142(6) -0.0076(5)
S1 0.0334(8) 0.0359(9) 0.0464(10) -0.0201(7) 0.0121(7) -0.0057(7)
S2 0.0290(8) 0.0409(9) 0.0478(10) -0.0272(8) 0.0082(7) -0.0009(7)
O1 0.070(4) 0.125(5) 0.041(3) 0.027(3) -0.015(3) -0.062(4)
O2 0.042(3) 0.034(3) 0.113(5) -0.018(3) 0.018(3) -0.004(2)
N1 0.034(3) 0.042(3) 0.034(3) -0.015(2) 0.012(2) -0.012(2)
N2 0.028(3) 0.034(3) 0.045(3) -0.020(2) 0.010(2) -0.002(2)
C1 0.045(4) 0.046(4) 0.048(4) -0.018(3) 0.016(3) -0.010(3)
C2 0.057(5) 0.056(5) 0.054(5) -0.020(4) 0.028(4) -0.022(4)
C3 0.091(7) 0.090(7) 0.060(6) -0.018(5) 0.037(5) -0.053(5)
C4 0.127(9) 0.130(9) 0.043(5) -0.008(5) 0.024(5) -0.086(7)
C5 0.111(8) 0.127(9) 0.035(5) -0.007(5) 0.010(5) -0.084(7)
C6 0.064(5) 0.080(6) 0.035(4) -0.004(4) 0.011(4) -0.037(4)
C7 0.055(5) 0.072(5) 0.035(4) 0.002(4) 0.007(4) -0.029(4)
C8 0.034(3) 0.041(4) 0.025(3) -0.008(3) 0.008(3) -0.007(3)
C9 0.032(3) 0.059(4) 0.030(3) 0.001(3) 0.005(3) -0.006(3)
C10 0.033(4) 0.072(5) 0.041(4) 0.011(4) 0.013(3) -0.005(3)
C11 0.042(4) 0.057(4) 0.041(4) 0.008(3) 0.018(3) -0.008(3)
C12 0.043(4) 0.038(4) 0.040(4) -0.004(3) 0.012(3) -0.001(3)
C13 0.028(3) 0.041(4) 0.032(3) -0.014(3) 0.010(3) 0.000(3)
C14 0.032(3) 0.036(4) 0.052(4) -0.015(3) 0.011(3) -0.004(3)
C15 0.031(3) 0.044(4) 0.040(4) -0.013(3) 0.012(3) 0.004(3)
C16 0.046(4) 0.044(4) 0.043(4) -0.025(3) 0.011(3) 0.004(3)
C17 0.037(4) 0.055(4) 0.042(4) -0.018(3) 0.008(3) 0.020(3)
C18 0.029(3) 0.058(4) 0.039(4) -0.017(3) 0.012(3) 0.002(3)
C19 0.032(3) 0.042(4) 0.028(3) -0.010(3) 0.007(3) -0.005(3)
C20 0.032(3) 0.041(4) 0.032(3) -0.010(3) 0.012(3) -0.001(3)
O3 0.086(4) 0.091(4) 0.128(5) -0.099(4) 0.072(4) -0.045(4)
N3 0.068(4) 0.043(3) 0.042(3) -0.027(3) 0.006(3) 0.020(3)

loop_
_atom_type_symbol
_atom_type_description
_atom_type_scat_dispersion_real
_atom_type_scat_dispersion_imag
_atom_type_scat_source
C C 0.0033 0.0016 'International Tables Vol C Tables 4.2.6.8 and 6.1.1.4'
H H 0.0000 0.0000 'International Tables Vol C Tables 4.2.6.8 and 6.1.1.4'
N N 0.0061 0.0033 'International Tables Vol C Tables 4.2.6.8 and 6.1.1.4'
O O 0.0106 0.0060 'International Tables Vol C Tables 4.2.6.8 and 6.1.1.4'
S S 0.1246 0.1234 'International Tables Vol C Tables 4.2.6.8 and 6.1.1.4'
Ni Ni 0.3393 1.1124 'International Tables Vol C Tables 4.2.6.8 and 6.1.1.4'

loop_
_geom_angle_atom_site_label_1
_geom_angle_atom_site_label_2
_geom_angle_atom_site_label_3
_geom_angle
_geom_angle_site_symmetry_1
_geom_angle_site_symmetry_3
N2 Ni1 N1 85.1(2) . .
N2 Ni1 S2 93.56(16) . .
N1 Ni1 S2 174.77(16) . .
N2 Ni1 S1 177.42(15) . .
N1 Ni1 S1 92.79(17) . .
S2 Ni1 S1 88.46(7) . .
O3 Ni2 O3 180.00(18) 3 .
O3 Ni2 S1 93.65(18) 3 3
O3 Ni2 S1 86.35(18) . 3
O3 Ni2 S1 86.35(18) 3 .
O3 Ni2 S1 93.65(18) . .
S1 Ni2 S1 180.0 3 .
O3 Ni2 S2 84.15(18) 3 .
O3 Ni2 S2 95.85(18) . .
S1 Ni2 S2 103.50(5) 3 .
S1 Ni2 S2 76.50(5) . .
O3 Ni2 S2 95.85(18) 3 3
O3 Ni2 S2 84.15(18) . 3
S1 Ni2 S2 76.50(5) 3 3
S1 Ni2 S2 103.50(5) . 3
S2 Ni2 S2 180.0 . 3
C1 S1 Ni1 100.2(2) . .
C1 S1 Ni2 114.5(2) . .
Ni1 S1 Ni2 94.47(7) . .
C20 S2 Ni1 105.5(2) . .
C20 S2 Ni2 117.8(2) . .
Ni1 S2 Ni2 94.93(7) . .
C7 N1 C8 120.5(5) . .
C7 N1 Ni1 131.0(4) . .
C8 N1 Ni1 108.3(4) . .
C14 N2 C13 120.1(5) . .
C14 N2 Ni1 130.3(4) . .
C13 N2 Ni1 108.6(4) . .
C2 C1 C6 119.3(6) . .
C2 C1 S1 119.0(5) . .
C6 C1 S1 121.6(5) . .
C3 C2 C1 120.9(7) . .
C3 C2 H2 119.5 . .
C1 C2 H2 119.5 . .
C4 C3 C2 120.0(7) . .
C4 C3 H3 120.0 . .
C2 C3 H3 120.0 . .
C5 C4 C3 119.1(8) . .
C5 C4 H4 120.5 . .
C3 C4 H4 120.5 . .
C4 C5 C6 122.5(8) . .
C4 C5 H5 118.7 . .
C6 C5 H5 118.7 . .
C5 C6 C1 118.1(7) . .
C5 C6 C7 115.6(6) . .
C1 C6 C7 126.3(6) . .
O1 C7 N1 125.3(6) . .
O1 C7 C6 117.1(6) . .
N1 C7 C6 117.5(6) . .
C9 C8 C13 119.3(6) . .
C9 C8 N1 126.7(6) . .
C13 C8 N1 113.9(5) . .
C10 C9 C8 119.9(6) . .
C10 C9 H9 120.1 . .
C8 C9 H9 120.1 . .
C11 C10 C9 120.1(6) . .
C11 C10 H10 119.9 . .
C9 C10 H10 119.9 . .
C12 C11 C10 120.5(6) . .
C12 C11 H11 119.8 . .
C10 C11 H11 119.8 . .
C11 C12 C13 120.1(6) . .
C11 C12 H12 119.9 . .
C13 C12 H12 119.9 . .
C12 C13 C8 120.0(6) . .
C12 C13 N2 125.7(6) . .
C8 C13 N2 114.3(5) . .
O2 C14 N2 122.9(6) . .
O2 C14 C15 117.0(6) . .
N2 C14 C15 120.0(5) . .
C16 C15 C20 118.1(6) . .
C16 C15 C14 115.2(6) . .
C20 C15 C14 126.6(5) . .
C17 C16 C15 122.5(6) . .
C17 C16 H16 118.8 . .
C15 C16 H16 118.8 . .
C16 C17 C18 119.1(6) . .
C16 C17 H17 120.5 . .
C18 C17 H17 120.5 . .
C19 C18 C17 119.7(6) . .
C19 C18 H18 120.2 . .
C17 C18 H18 120.2 . .
C18 C19 C20 122.4(6) . .
C18 C19 H19 118.8 . .
C20 C19 H19 118.8 . .
C19 C20 C15 118.2(6) . .
C19 C20 S2 118.2(5) . .
C15 C20 S2 123.5(4) . .
C21B O3 C21 38.5(7) . .
C21B O3 Ni2 144.3(9) . .
C21 O3 Ni2 131.6(8) . .
C21B N3 C22 93.3(10) . .
C21B N3 C21 30.9(6) . .
C22 N3 C21 123.6(10) . .
C21B N3 C22B 126.0(11) . .
C22 N3 C22B 55.4(9) . .
C21 N3 C22B 136.1(10) . .
C21B N3 C23 145.1(11) . .
C22 N3 C23 118.8(11) . .
C21 N3 C23 114.7(11) . .
C22B N3 C23 70.8(10) . .
C21B N3 C23B 119.2(8) . .
C22 N3 C23B 110.2(9) . .
C21 N3 C23B 107.5(8) . .
C22B N3 C23B 113.1(9) . .
C23 N3 C23B 64.6(9) . .
O3 C21 N3 126.6(12) . .
O3 C21 H21 116.7 . .
N3 C21 H21 116.7 . .
N3 C22 H22A 109.5 . .
N3 C22 H22B 109.5 . .
H22A C22 H22B 109.5 . .
N3 C22 H22C 109.5 . .
H22A C22 H22C 109.5 . .
H22B C22 H22C 109.5 . .
N3 C23 H23A 109.5 . .
N3 C23 H23B 109.5 . .
H23A C23 H23B 109.5 . .
N3 C23 H23C 109.5 . .
H23A C23 H23C 109.5 . .
H23B C23 H23C 109.5 . .
O3 C21B N3 136.3(14) . .
O3 C21B H21B 111.9 . .
N3 C21B H21B 111.9 . .
N3 C22B H22D 109.5 . .
N3 C22B H22E 109.5 . .
H22D C22B H22E 109.5 . .
N3 C22B H22F 109.5 . .
H22D C22B H22F 109.5 . .
H22E C22B H22F 109.5 . .
N3 C23B H23D 109.5 . .
N3 C23B H23E 109.5 . .
H23D C23B H23E 109.5 . .
N3 C23B H23F 109.5 . .
H23D C23B H23F 109.5 . .
H23E C23B H23F 109.5 . .
C28 N4 C26 113.3(10) . .
C28 N4 C30 116.2(10) . .
C26 N4 C30 103.1(8) . .
C28 N4 C24 105.1(9) . .
C26 N4 C24 107.8(8) . .
C30 N4 C24 111.3(9) . .
C25 C24 N4 119.5(9) . .
C25 C24 H24A 107.5 . .
N4 C24 H24A 107.5 . .
C25 C24 H24B 107.5 . .
N4 C24 H24B 107.5 . .
H24A C24 H24B 107.0 . .
C24 C25 H25A 109.5 . .
C24 C25 H25B 109.5 . .
H25A C25 H25B 109.5 . .
C24 C25 H25C 109.5 . .
H25A C25 H25C 109.5 . .
H25B C25 H25C 109.5 . .
C27 C26 N4 116.3(10) . .
C27 C26 H26A 108.2 . .
N4 C26 H26A 108.2 . .
C27 C26 H26B 108.2 . .
N4 C26 H26B 108.2 . .
H26A C26 H26B 107.4 . .
C26 C27 H27A 109.5 . .
C26 C27 H27B 109.5 . .
H27A C27 H27B 109.5 . .
C26 C27 H27C 109.5 . .
H27A C27 H27C 109.5 . .
H27B C27 H27C 109.5 . .
N4 C28 C29 113.5(12) . .
N4 C28 H28A 108.9 . .
C29 C28 H28A 108.9 . .
N4 C28 H28B 108.9 . .
C29 C28 H28B 108.9 . .
H28A C28 H28B 107.7 . .
C28 C29 H29A 109.5 . .
C28 C29 H29B 109.5 . .
H29A C29 H29B 109.5 . .
C28 C29 H29C 109.5 . .
H29A C29 H29C 109.5 . .
H29B C29 H29C 109.5 . .
N4 C30 C31 117.0(10) . .
N4 C30 H30A 108.0 . .
C31 C30 H30A 108.0 . .
N4 C30 H30B 108.0 . .
C31 C30 H30B 108.0 . .
H30A C30 H30B 107.3 . .
C30 C31 H31A 109.5 . .
C30 C31 H31B 109.5 . .
H31A C31 H31B 109.5 . .
C30 C31 H31C 109.5 . .
H31A C31 H31C 109.5 . .
H31B C31 H31C 109.5 . .
C26B N4B C24B 110.2(13) . .
C26B N4B C28B 111.2(13) . .
C24B N4B C28B 110.6(11) . .
C26B N4B C30B 108.2(13) . .
C24B N4B C30B 109.5(10) . .
C28B N4B C30B 107.0(10) . .
N4B C24B C25B 116.0(12) . .
N4B C24B H24C 108.3 . .
C25B C24B H24C 108.3 . .
N4B C24B H24D 108.3 . .
C25B C24B H24D 108.3 . .
H24C C24B H24D 107.4 . .
C24B C25B H25D 109.5 . .
C24B C25B H25E 109.5 . .
H25D C25B H25E 109.5 . .
C24B C25B H25F 109.5 . .
H25D C25B H25F 109.5 . .
H25E C25B H25F 109.5 . .
N4B C26B C27B 112.3(17) . .
N4B C26B H26C 109.2 . .
C27B C26B H26C 109.2 . .
N4B C26B H26D 109.2 . .
C27B C26B H26D 109.2 . .
H26C C26B H26D 107.9 . .
C26B C27B H27D 109.5 . .
C26B C27B H27E 109.5 . .
H27D C27B H27E 109.5 . .
C26B C27B H27F 109.5 . .
H27D C27B H27F 109.5 . .
H27E C27B H27F 109.5 . .
N4B C28B C29B 116.7(19) . .
N4B C28B H28C 108.1 . .
C29B C28B H28C 108.1 . .
N4B C28B H28D 108.1 . .
C29B C28B H28D 108.1 . .
H28C C28B H28D 107.3 . .
C28B C29B H29D 109.5 . .
C28B C29B H29E 109.5 . .
H29D C29B H29E 109.5 . .
C28B C29B H29F 109.4 . .
H29D C29B H29F 109.5 . .
H29E C29B H29F 109.5 . .
C31B C30B N4B 115.3(13) . .
C31B C30B H30C 108.5 . .
N4B C30B H30C 108.5 . .
C31B C30B H30D 108.5 . .
N4B C30B H30D 108.5 . .
H30C C30B H30D 107.5 . .
C30B C31B H31D 109.5 . .
C30B C31B H31E 109.5 . .
H31D C31B H31E 109.5 . .
C30B C31B H31F 109.5 . .
H31D C31B H31F 109.5 . .
H31E C31B H31F 109.5 . .

loop_
_geom_bond_atom_site_label_1
_geom_bond_atom_site_label_2
_geom_bond_distance
_geom_bond_site_symmetry_2
Ni1 N2 1.895(5) .
Ni1 N1 1.898(5) .
Ni1 S2 2.1565(18) .
Ni1 S1 2.1880(18) .
Ni2 O3 2.063(5) 3
Ni2 O3 2.063(5) .
Ni2 S1 2.4412(16) 3
Ni2 S1 2.4412(16) .
Ni2 S2 2.4537(18) .
Ni2 S2 2.4538(18) 3
S1 C1 1.772(7) .
S2 C20 1.771(6) .
O1 C7 1.251(8) .
O2 C14 1.250(7) .
N1 C7 1.336(9) .
N1 C8 1.421(7) .
N2 C14 1.355(8) .
N2 C13 1.424(7) .
C1 C2 1.396(9) .
C1 C6 1.398(9) .
C2 C3 1.385(10) .
C2 H2 0.9500 .
C3 C4 1.375(11) .
C3 H3 0.9500 .
C4 C5 1.375(10) .
C4 H4 0.9500 .
C5 C6 1.393(10) .
C5 H5 0.9500 .
C6 C7 1.515(9) .
C8 C9 1.399(8) .
C8 C13 1.402(9) .
C9 C10 1.391(9) .
C9 H9 0.9500 .
C10 C11 1.386(9) .
C10 H10 0.9500 .
C11 C12 1.378(9) .
C11 H11 0.9500 .
C12 C13 1.390(8) .
C12 H12 0.9500 .
C14 C15 1.505(8) .
C15 C16 1.396(8) .
C15 C20 1.418(8) .
C16 C17 1.382(9) .
C16 H16 0.9500 .
C17 C18 1.385(9) .
C17 H17 0.9500 .
C18 C19 1.372(8) .
C18 H18 0.9500 .
C19 C20 1.397(8) .
C19 H19 0.9500 .
O3 C21B 1.078(13) .
O3 C21 1.118(13) .
N3 C21B 1.331(13) .
N3 C22 1.367(16) .
N3 C21 1.383(13) .
N3 C22B 1.422(18) .
N3 C23 1.448(18) .
N3 C23B 1.564(13) .
C21 H21 0.9500 .
C22 H22A 0.9800 .
C22 H22B 0.9800 .
C22 H22C 0.9800 .
C23 H23A 0.9800 .
C23 H23B 0.9800 .
C23 H23C 0.9800 .
C21B H21B 0.9500 .
C22B H22D 0.9800 .
C22B H22E 0.9800 .
C22B H22F 0.9800 .
C23B H23D 0.9800 .
C23B H23E 0.9800 .
C23B H23F 0.9800 .
N4 C28 1.479(14) .
N4 C26 1.529(12) .
N4 C30 1.532(12) .
N4 C24 1.544(12) .
C24 C25 1.498(13) .
C24 H24A 0.9900 .
C24 H24B 0.9900 .
C25 H25A 0.9800 .
C25 H25B 0.9800 .
C25 H25C 0.9800 .
C26 C27 1.525(14) .
C26 H26A 0.9900 .
C26 H26B 0.9900 .
C27 H27A 0.9800 .
C27 H27B 0.9800 .
C27 H27C 0.9800 .
C28 C29 1.576(15) .
C28 H28A 0.9900 .
C28 H28B 0.9900 .
C29 H29A 0.9800 .
C29 H29B 0.9800 .
C29 H29C 0.9800 .
C30 C31 1.535(14) .
C30 H30A 0.9900 .
C30 H30B 0.9900 .
C31 H31A 0.9800 .
C31 H31B 0.9800 .
C31 H31C 0.9800 .
N4B C26B 1.48(2) .
N4B C24B 1.503(18) .
N4B C28B 1.509(18) .
N4B C30B 1.593(18) .
C24B C25B 1.53(2) .
C24B H24C 0.9900 .
C24B H24D 0.9900 .
C25B H25D 0.9800 .
C25B H25E 0.9800 .
C25B H25F 0.9800 .
C26B C27B 1.52(3) .
C26B H26C 0.9900 .
C26B H26D 0.9900 .
C27B H27D 0.9800 .
C27B H27E 0.9800 .
C27B H27F 0.9800 .
C28B C29B 1.52(4) .
C28B H28C 0.9900 .
C28B H28D 0.9900 .
C29B H29D 0.9800 .
C29B H29E 0.9800 .
C29B H29F 0.9800 .
C30B C31B 1.48(2) .
C30B H30C 0.9900 .
C30B H30D 0.9900 .
C31B H31D 0.9800 .
C31B H31E 0.9800 .
C31B H31F 0.9800 .

loop_
_geom_torsion_atom_site_label_1
_geom_torsion_atom_site_label_2
_geom_torsion_atom_site_label_3
_geom_torsion_atom_site_label_4
_geom_torsion
_geom_torsion_site_symmetry_1
N2 Ni1 S1 C1 84(4) .
N1 Ni1 S1 C1 50.4(3) .
S2 Ni1 S1 C1 -134.6(2) .
N2 Ni1 S1 Ni2 -160(4) .
N1 Ni1 S1 Ni2 166.30(15) .
S2 Ni1 S1 Ni2 -18.78(6) .
O3 Ni2 S1 C1 -154.9(3) 3
O3 Ni2 S1 C1 25.1(3) .
S1 Ni2 S1 C1 -33(3) 3
S2 Ni2 S1 C1 120.2(3) .
S2 Ni2 S1 C1 -59.8(3) 3
O3 Ni2 S1 Ni1 101.8(2) 3
O3 Ni2 S1 Ni1 -78.2(2) .
S1 Ni2 S1 Ni1 -136(3) 3
S2 Ni2 S1 Ni1 16.91(5) .
S2 Ni2 S1 Ni1 -163.09(5) 3
N2 Ni1 S2 C20 -42.3(3) .
N1 Ni1 S2 C20 -116.8(18) .
S1 Ni1 S2 C20 139.3(2) .
N2 Ni1 S2 Ni2 -162.91(14) .
N1 Ni1 S2 Ni2 122.6(18) .
S1 Ni1 S2 Ni2 18.69(6) .
O3 Ni2 S2 C20 144.7(3) 3
O3 Ni2 S2 C20 -35.3(3) .
S1 Ni2 S2 C20 52.4(2) 3
S1 Ni2 S2 C20 -127.6(2) .
S2 Ni2 S2 C20 -13(3) 3
O3 Ni2 S2 Ni1 -104.8(2) 3
O3 Ni2 S2 Ni1 75.2(2) .
S1 Ni2 S2 Ni1 162.82(5) 3
S1 Ni2 S2 Ni1 -17.18(5) .
S2 Ni2 S2 Ni1 97(3) 3
N2 Ni1 N1 C7 146.2(6) .
S2 Ni1 N1 C7 -138.9(16) .
S1 Ni1 N1 C7 -35.2(6) .
N2 Ni1 N1 C8 -27.9(4) .
S2 Ni1 N1 C8 47(2) .
S1 Ni1 N1 C8 150.7(3) .
N1 Ni1 N2 C14 -141.5(6) .
S2 Ni1 N2 C14 43.5(6) .
S1 Ni1 N2 C14 -175(3) .
N1 Ni1 N2 C13 26.4(4) .
S2 Ni1 N2 C13 -148.5(3) .
S1 Ni1 N2 C13 -7(4) .
Ni1 S1 C1 C2 137.5(6) .
Ni2 S1 C1 C2 37.8(7) .
Ni1 S1 C1 C6 -44.6(7) .
Ni2 S1 C1 C6 -144.3(6) .
C6 C1 C2 C3 1.7(12) .
S1 C1 C2 C3 179.6(7) .
C1 C2 C3 C4 -2.1(15) .
C2 C3 C4 C5 0.5(17) .
C3 C4 C5 C6 1.4(19) .
C4 C5 C6 C1 -1.8(16) .
C4 C5 C6 C7 178.8(10) .
C2 C1 C6 C5 0.2(13) .
S1 C1 C6 C5 -177.6(7) .
C2 C1 C6 C7 179.5(8) .
S1 C1 C6 C7 1.7(12) .
C8 N1 C7 O1 -6.8(12) .
Ni1 N1 C7 O1 179.7(6) .
C8 N1 C7 C6 168.6(6) .
Ni1 N1 C7 C6 -4.9(10) .
C5 C6 C7 O1 26.6(12) .
C1 C6 C7 O1 -152.7(9) .
C5 C6 C7 N1 -149.2(8) .
C1 C6 C7 N1 31.5(13) .
C7 N1 C8 C9 28.0(9) .
Ni1 N1 C8 C9 -157.1(5) .
C7 N1 C8 C13 -151.2(6) .
Ni1 N1 C8 C13 23.7(6) .
C13 C8 C9 C10 -0.6(9) .
N1 C8 C9 C10 -179.8(6) .
C8 C9 C10 C11 0.5(10) .
C9 C10 C11 C12 0.4(10) .
C10 C11 C12 C13 -1.1(10) .
C11 C12 C13 C8 1.0(9) .
C11 C12 C13 N2 -176.9(6) .
C9 C8 C13 C12 -0.1(9) .
N1 C8 C13 C12 179.2(5) .
C9 C8 C13 N2 178.0(5) .
N1 C8 C13 N2 -2.7(7) .
C14 N2 C13 C12 -32.2(9) .
Ni1 N2 C13 C12 158.4(5) .
C14 N2 C13 C8 149.8(6) .
Ni1 N2 C13 C8 -19.6(6) .
C13 N2 C14 O2 -3.9(10) .
Ni1 N2 C14 O2 162.9(5) .
C13 N2 C14 C15 176.7(5) .
Ni1 N2 C14 C15 -16.5(9) .
O2 C14 C15 C16 -11.8(9) .
N2 C14 C15 C16 167.7(6) .
O2 C14 C15 C20 164.8(7) .
N2 C14 C15 C20 -15.7(10) .
C20 C15 C16 C17 -2.5(10) .
C14 C15 C16 C17 174.4(6) .
C15 C16 C17 C18 -0.1(10) .
C16 C17 C18 C19 2.0(10) .
C17 C18 C19 C20 -1.3(10) .
C18 C19 C20 C15 -1.4(9) .
C18 C19 C20 S2 -177.5(5) .
C16 C15 C20 C19 3.2(9) .
C14 C15 C20 C19 -173.3(6) .
C16 C15 C20 S2 179.1(5) .
C14 C15 C20 S2 2.6(10) .
Ni1 S2 C20 C19 -153.6(4) .
Ni2 S2 C20 C19 -49.3(5) .
Ni1 S2 C20 C15 30.5(6) .
Ni2 S2 C20 C15 134.8(5) .
O3 Ni2 O3 C21B -110.8(15) 3
S1 Ni2 O3 C21B -68.5(15) 3
S1 Ni2 O3 C21B 111.5(15) .
S2 Ni2 O3 C21B 34.7(15) .
S2 Ni2 O3 C21B -145.3(15) 3
O3 Ni2 O3 C21 -166.7(11) 3
S1 Ni2 O3 C21 -124.5(12) 3
S1 Ni2 O3 C21 55.5(12) .
S2 Ni2 O3 C21 -21.3(12) .
S2 Ni2 O3 C21 158.7(12) 3
C21B O3 C21 N3 41.4(15) .
Ni2 O3 C21 N3 170.3(7) .
C21B N3 C21 O3 -40.4(15) .
C22 N3 C21 O3 -52.7(18) .
C22B N3 C21 O3 -125.5(16) .
C23 N3 C21 O3 147.0(15) .
C23B N3 C21 O3 77.5(15) .
C21 O3 C21B N3 -52.9(18) .
Ni2 O3 C21B N3 -147.3(11) .
C22 N3 C21B O3 -138.8(18) .
C21 N3 C21B O3 51.4(18) .
C22B N3 C21B O3 172.7(16) .
C23 N3 C21B O3 63(3) .
C23B N3 C21B O3 -23(2) .
C28 N4 C24 C25 41.3(14) .
C26 N4 C24 C25 162.4(10) .
C30 N4 C24 C25 -85.2(13) .
C28 N4 C26 C27 46.3(16) .
C30 N4 C26 C27 172.6(12) .
C24 N4 C26 C27 -69.6(14) .
C26 N4 C28 C29 58.6(16) .
C30 N4 C28 C29 -60.5(16) .
C24 N4 C28 C29 176.1(12) .
C28 N4 C30 C31 -61.8(16) .
C26 N4 C30 C31 173.6(11) .
C24 N4 C30 C31 58.4(14) .
C26B N4B C24B C25B -178.8(14) .
C28B N4B C24B C25B 57.8(16) .
C30B N4B C24B C25B -59.9(16) .
C24B N4B C26B C27B -71(2) .
C28B N4B C26B C27B 52(2) .
C30B N4B C26B C27B 169.2(16) .
C26B N4B C28B C29B 42(2) .
C24B N4B C28B C29B 164.5(19) .
C30B N4B C28B C29B -76(2) .
C26B N4B C30B C31B 66.8(18) .
C24B N4B C30B C31B -53.3(16) .
C28B N4B C30B C31B -173.3(13) .
